data_4316441
loop_
_publ_author_name
'Ghulam Abbas'
'Yanhua Lan'
'George E. Kostakis'
'Wolfgang Wernsdorfer'
'Christopher E. Anson'
'Annie K. Powell'

_publ_contact_author
; 
Annie K. Powell
;
_publ_contact_author_email annie.powell@kit.edu
_publ_contact_author_phone '+49 721 608 2135'
_publ_section_title
;
 Series of Isostructural Planar Lanthanide Complexes
 [LnIII4(\m3-OH)2(mdeaH)2(piv)8] with Single Molecule Magnet Behavior for
 the Dy4 Analogue
;
_journal_name_full 'Inorganic Chemistry'
_journal_page_first 8067
_journal_page_last 8072
_journal_paper_doi 10.1021/ic1011605
_journal_volume 49
_journal_year 2010
_chemical_formula_sum 'C50 H98 Ho4 N2 O22'
_chemical_formula_weight 1739.02
_chemical_name_systematic
; 
 ? 
;
_space_group_IT_number 2
_symmetry_cell_setting triclinic
_symmetry_space_group_name_Hall '-P 1'
_symmetry_space_group_name_H-M 'P -1'
_atom_sites_solution_hydrogens geom
_atom_sites_solution_primary direct
_atom_sites_solution_secondary difmap
_audit_creation_method SHELXL-97
_cell_angle_alpha 109.529(1)
_cell_angle_beta 98.669(1)
_cell_angle_gamma 102.859(1)
_cell_formula_units_Z 1
_cell_length_a 11.5997(9)
_cell_length_b 12.4766(10)
_cell_length_c 12.7131(10)
_cell_measurement_reflns_used 4556
_cell_measurement_temperature 100(2)
_cell_measurement_theta_max 23.39
_cell_measurement_theta_min 2.18
_cell_volume 1639.0(2)
_computing_cell_refinement 'SMART-NT 5.6 (Bruker AXS Inc., 2005)'
_computing_data_collection 'SMART-NT 5.6 (Bruker AXS Inc., 2005)'
_computing_data_reduction 'SAINT+ 6.45 (Bruker AXS Inc., 2003)'
_computing_molecular_graphics 'SHELXTL 6.14 (BrukerAXS Inc., 2003)'
_computing_publication_material 'SHELXTL 6.14 (BrukerAXS Inc., 2003)'
_computing_structure_refinement 'SHELXTL 6.14 (BrukerAXS Inc., 2003)'
_computing_structure_solution 'SHELXTL 6.14 (BrukerAXS Inc., 2003)'
_diffrn_ambient_temperature 100(2)
_diffrn_detector_area_resol_mean 8.333
_diffrn_measured_fraction_theta_full 0.985
_diffrn_measured_fraction_theta_max 0.975
_diffrn_measurement_device_type 'Bruker SMART Apex'
_diffrn_measurement_method 'CCD area detector'
_diffrn_radiation_monochromator graphite
_diffrn_radiation_source 'rotating anode'
_diffrn_radiation_type MoK\a
_diffrn_radiation_wavelength 0.71073
_diffrn_reflns_av_R_equivalents 0.0339
_diffrn_reflns_av_sigmaI/netI 0.0757
_diffrn_reflns_limit_h_max 14
_diffrn_reflns_limit_h_min -14
_diffrn_reflns_limit_k_max 14
_diffrn_reflns_limit_k_min -15
_diffrn_reflns_limit_l_max 15
_diffrn_reflns_limit_l_min -15
_diffrn_reflns_number 11391
_diffrn_reflns_theta_full 25.00
_diffrn_reflns_theta_max 26.37
_diffrn_reflns_theta_min 3.28
_exptl_absorpt_coefficient_mu 4.844
_exptl_absorpt_correction_T_max 0.794
_exptl_absorpt_correction_T_min 0.631
_exptl_absorpt_correction_type multi-scan
_exptl_absorpt_process_details 'TWINABS (Bruker AXS Inc., 2007)'
_exptl_crystal_colour colourless
_exptl_crystal_density_diffrn 1.762
_exptl_crystal_density_method 'not measured'
_exptl_crystal_description block
_exptl_crystal_F_000 856
_exptl_crystal_size_max 0.15
_exptl_crystal_size_mid 0.12
_exptl_crystal_size_min 0.06
_refine_diff_density_max 1.602
_refine_diff_density_min -0.947
_refine_diff_density_rms 0.189
_refine_ls_extinction_method none
_refine_ls_goodness_of_fit_ref 1.014
_refine_ls_hydrogen_treatment mixed
_refine_ls_matrix_type full
_refine_ls_number_parameters 361
_refine_ls_number_reflns 6537
_refine_ls_number_restraints 90
_refine_ls_restrained_S_all 1.018
_refine_ls_R_factor_all 0.0772
_refine_ls_R_factor_gt 0.0483
_refine_ls_shift/su_max 0.001
_refine_ls_shift/su_mean 0.000
_refine_ls_structure_factor_coef Fsqd
_refine_ls_weighting_details 'calc w=1/[\s^2^(Fo^2^)+(0.0540P)^2^+2.4221P] where P=(Fo^2^+2Fc^2^)/3'
_refine_ls_weighting_scheme calc
_refine_ls_wR_factor_gt 0.1012
_refine_ls_wR_factor_ref 0.1129
_reflns_number_gt 4724
_reflns_number_total 6537
_reflns_threshold_expression >2sigma(I)
_cod_data_source_file ic1011605_si_002_3.cif
_cod_data_source_block ga16
_cod_database_code 4316441

loop_
_symmetry_equiv_pos_as_xyz
'x, y, z'
'-x, -y, -z'

loop_
_atom_site_label
_atom_site_type_symbol
_atom_site_fract_x
_atom_site_fract_y
_atom_site_fract_z
_atom_site_U_iso_or_equiv
_atom_site_adp_type
_atom_site_occupancy
_atom_site_symmetry_multiplicity
_atom_site_calc_flag
_atom_site_refinement_flags
_atom_site_disorder_assembly
_atom_site_disorder_group
Ho1 Ho 0.39798(3) 0.33430(3) 0.39495(3) 0.02343(12) Uani 1 1 d . . .
Ho2 Ho 0.72700(3) 0.41977(3) 0.43858(3) 0.02300(12) Uani 1 1 d . . .
O1 O 0.5647(4) 0.4988(5) 0.4243(5) 0.0224(12) Uani 1 1 d . . .
H1 H 0.5569 0.5243 0.3575 0.027 Uiso 1 1 calc R . .
N1 N 0.7472(6) 0.2118(7) 0.4030(6) 0.0344(18) Uani 1 1 d . . .
C1 C 0.7052(8) 0.1860(9) 0.4997(9) 0.038(2) Uani 1 1 d . . .
H1A H 0.7616 0.2420 0.5742 0.046 Uiso 1 1 calc R . .
H1B H 0.7039 0.1041 0.4918 0.046 Uiso 1 1 calc R . .
C2 C 0.5789(8) 0.1996(8) 0.4959(9) 0.037(2) Uani 1 1 d . . .
H2A H 0.5186 0.1275 0.4359 0.044 Uiso 1 1 calc R . .
H2B H 0.5596 0.2078 0.5709 0.044 Uiso 1 1 calc R . .
O2 O 0.5704(5) 0.3016(5) 0.4713(5) 0.0273(13) Uani 1 1 d . . .
C3 C 0.8779(8) 0.2164(9) 0.4135(9) 0.044(3) Uani 1 1 d . . .
H3A H 0.8853 0.1346 0.3872 0.053 Uiso 1 1 calc R . .
H3B H 0.9237 0.2590 0.4951 0.053 Uiso 1 1 calc R . .
C4 C 0.9315(8) 0.2803(9) 0.3409(8) 0.037(2) Uani 1 1 d . . .
H4A H 1.0200 0.2893 0.3519 0.045 Uiso 1 1 calc R . .
H4B H 0.8910 0.2350 0.2582 0.045 Uiso 1 1 calc R . .
O3 O 0.9100(5) 0.3970(6) 0.3801(6) 0.0352(16) Uani 1 1 d . . .
H3 H 0.966(9) 0.446(9) 0.374(8) 0.042 Uiso 1 1 d . . .
C5 C 0.6722(10) 0.1179(9) 0.2945(9) 0.050(3) Uani 1 1 d . . .
H5A H 0.6870 0.0422 0.2892 0.076 Uiso 1 1 calc R . .
H5B H 0.6935 0.1374 0.2300 0.076 Uiso 1 1 calc R . .
H5C H 0.5859 0.1112 0.2915 0.076 Uiso 1 1 calc R . .
O4 O 0.7142(5) 0.5399(5) 0.6386(5) 0.0264(13) Uani 1 1 d . . .
O5 O 0.8661(5) 0.4652(5) 0.6216(5) 0.0281(14) Uani 1 1 d . . .
C6 C 0.8031(7) 0.5138(7) 0.6846(7) 0.0238(18) Uani 1 1 d . A .
C7 C 0.8290(7) 0.5328(7) 0.8108(7) 0.033(2) Uani 1 1 d D . .
C8A C 0.9611(12) 0.6202(13) 0.8679(12) 0.062(5) Uani 0.71 1 d PD A 1
H8A1 H 0.9821 0.6343 0.9500 0.094 Uiso 0.71 1 calc PR A 1
H8A2 H 0.9647 0.6958 0.8589 0.094 Uiso 0.71 1 calc PR A 1
H8A3 H 1.0192 0.5851 0.8305 0.094 Uiso 0.71 1 calc PR A 1
C9A C 0.8317(12) 0.4158(11) 0.8234(12) 0.042(4) Uani 0.71 1 d PD A 1
H9A1 H 0.8493 0.4283 0.9051 0.063 Uiso 0.71 1 calc PR A 1
H9A2 H 0.8953 0.3879 0.7895 0.063 Uiso 0.71 1 calc PR A 1
H9A3 H 0.7523 0.3562 0.7835 0.063 Uiso 0.71 1 calc PR A 1
C10A C 0.7407(14) 0.5855(15) 0.8731(12) 0.073(6) Uani 0.71 1 d PD A 1
H10A H 0.7625 0.5952 0.9540 0.109 Uiso 0.71 1 calc PR A 1
H10B H 0.6576 0.5321 0.8369 0.109 Uiso 0.71 1 calc PR A 1
H10C H 0.7451 0.6632 0.8687 0.109 Uiso 0.71 1 calc PR A 1
C8B C 0.863(3) 0.6640(15) 0.884(3) 0.051(9) Uiso 0.29 1 d PD A 2
H8B1 H 0.8037 0.6988 0.8552 0.077 Uiso 0.29 1 calc PR A 2
H8B2 H 0.9445 0.7037 0.8809 0.077 Uiso 0.29 1 calc PR A 2
H8B3 H 0.8625 0.6745 0.9641 0.077 Uiso 0.29 1 calc PR A 2
C9B C 0.921(3) 0.473(3) 0.843(4) 0.087(16) Uiso 0.29 1 d PD A 2
H9B1 H 0.8919 0.3882 0.7955 0.131 Uiso 0.29 1 calc PR A 2
H9B2 H 0.9309 0.4849 0.9245 0.131 Uiso 0.29 1 calc PR A 2
H9B3 H 0.9992 0.5087 0.8305 0.131 Uiso 0.29 1 calc PR A 2
C10B C 0.702(2) 0.470(3) 0.821(4) 0.080(14) Uiso 0.29 1 d PD A 2
H10D H 0.6775 0.3855 0.7704 0.120 Uiso 0.29 1 calc PR A 2
H10E H 0.6418 0.5070 0.7976 0.120 Uiso 0.29 1 calc PR A 2
H10F H 0.7062 0.4774 0.9006 0.120 Uiso 0.29 1 calc PR A 2
O6 O 0.7112(6) 0.7287(6) 0.4867(6) 0.0408(16) Uani 1 1 d . . .
O7 O 0.8199(5) 0.6009(6) 0.4356(5) 0.0326(14) Uani 1 1 d . . .
C11 C 0.7773(8) 0.6830(8) 0.4263(8) 0.031(2) Uani 1 1 d . B .
C12 C 0.8018(8) 0.7312(8) 0.3338(8) 0.042(2) Uani 1 1 d D . .
C13A C 0.8783(17) 0.8617(13) 0.4015(17) 0.057(6) Uiso 0.53 1 d PD B 1
H13A H 0.8983 0.8993 0.3476 0.086 Uiso 0.53 1 calc PR B 1
H13B H 0.9537 0.8647 0.4505 0.086 Uiso 0.53 1 calc PR B 1
H13C H 0.8315 0.9041 0.4497 0.086 Uiso 0.53 1 calc PR B 1
C14A C 0.6864(17) 0.731(2) 0.2583(19) 0.081(9) Uiso 0.53 1 d PD B 1
H14A H 0.7082 0.7632 0.2009 0.121 Uiso 0.53 1 calc PR B 1
H14B H 0.6447 0.7810 0.3064 0.121 Uiso 0.53 1 calc PR B 1
H14C H 0.6321 0.6498 0.2192 0.121 Uiso 0.53 1 calc PR B 1
C15A C 0.8722(17) 0.6644(19) 0.2585(17) 0.038(6) Uiso 0.53 1 d PD B 1
H15A H 0.8869 0.6981 0.2005 0.057 Uiso 0.53 1 calc PR B 1
H15B H 0.8250 0.5804 0.2199 0.057 Uiso 0.53 1 calc PR B 1
H15C H 0.9505 0.6715 0.3060 0.057 Uiso 0.53 1 calc PR B 1
C13B C 0.825(2) 0.8645(13) 0.372(2) 0.064(8) Uiso 0.47 1 d PD B 2
H13D H 0.8408 0.8890 0.3089 0.096 Uiso 0.47 1 calc PR B 2
H13E H 0.8966 0.9050 0.4381 0.096 Uiso 0.47 1 calc PR B 2
H13F H 0.7539 0.8859 0.3950 0.096 Uiso 0.47 1 calc PR B 2
C14B C 0.6765(16) 0.672(2) 0.245(2) 0.081(10) Uiso 0.47 1 d PD B 2
H14D H 0.6578 0.5852 0.2185 0.121 Uiso 0.47 1 calc PR B 2
H14E H 0.6794 0.6957 0.1791 0.121 Uiso 0.47 1 calc PR B 2
H14F H 0.6130 0.6973 0.2810 0.121 Uiso 0.47 1 calc PR B 2
C15B C 0.8984(19) 0.692(2) 0.276(2) 0.061(10) Uiso 0.47 1 d PD B 2
H15D H 0.8817 0.6058 0.2519 0.092 Uiso 0.47 1 calc PR B 2
H15E H 0.9788 0.7321 0.3296 0.092 Uiso 0.47 1 calc PR B 2
H15F H 0.8971 0.7130 0.2078 0.092 Uiso 0.47 1 calc PR B 2
O8 O 0.4521(5) 0.2948(6) 0.2165(5) 0.0353(15) Uani 1 1 d . . .
O9 O 0.6524(5) 0.3412(6) 0.2446(5) 0.0352(15) Uani 1 1 d . . .
C16 C 0.5468(8) 0.3012(8) 0.1802(8) 0.032(2) Uani 1 1 d . C .
C17 C 0.5336(8) 0.2559(8) 0.0488(8) 0.040(2) Uani 1 1 d D . .
C18A C 0.6424(15) 0.2137(16) 0.0197(18) 0.069(6) Uiso 0.61 1 d PD C 1
H18A H 0.7179 0.2776 0.0638 0.103 Uiso 0.61 1 calc PR C 1
H18B H 0.6369 0.1920 -0.0628 0.103 Uiso 0.61 1 calc PR C 1
H18C H 0.6423 0.1442 0.0395 0.103 Uiso 0.61 1 calc PR C 1
C19A C 0.5400(15) 0.3691(12) 0.0212(16) 0.046(4) Uiso 0.61 1 d PD C 1
H19A H 0.6186 0.4290 0.0638 0.069 Uiso 0.61 1 calc PR C 1
H19B H 0.4737 0.4011 0.0440 0.069 Uiso 0.61 1 calc PR C 1
H19C H 0.5316 0.3485 -0.0616 0.069 Uiso 0.61 1 calc PR C 1
C20A C 0.4137(13) 0.1608(15) -0.0177(19) 0.067(7) Uiso 0.61 1 d PD C 1
H20A H 0.3461 0.1906 0.0047 0.100 Uiso 0.61 1 calc PR C 1
H20B H 0.4120 0.0897 -0.0003 0.100 Uiso 0.61 1 calc PR C 1
H20C H 0.4055 0.1406 -0.1004 0.100 Uiso 0.61 1 calc PR C 1
C18B C 0.598(2) 0.159(2) 0.015(3) 0.080(11) Uiso 0.39 1 d PD C 2
H18D H 0.5613 0.0944 0.0383 0.121 Uiso 0.39 1 calc PR C 2
H18E H 0.6847 0.1931 0.0547 0.121 Uiso 0.39 1 calc PR C 2
H18F H 0.5887 0.1284 -0.0681 0.121 Uiso 0.39 1 calc PR C 2
C19B C 0.586(2) 0.358(2) 0.015(3) 0.077(12) Uiso 0.39 1 d PD C 2
H19D H 0.5437 0.4187 0.0385 0.116 Uiso 0.39 1 calc PR C 2
H19E H 0.5755 0.3290 -0.0687 0.116 Uiso 0.39 1 calc PR C 2
H19F H 0.6732 0.3931 0.0531 0.116 Uiso 0.39 1 calc PR C 2
C20B C 0.3960(14) 0.197(2) -0.016(3) 0.050(8) Uiso 0.39 1 d PD C 2
H20D H 0.3620 0.1300 0.0050 0.076 Uiso 0.39 1 calc PR C 2
H20E H 0.3887 0.1676 -0.0996 0.076 Uiso 0.39 1 calc PR C 2
H20F H 0.3512 0.2555 0.0045 0.076 Uiso 0.39 1 calc PR C 2
O10 O 0.3439(5) 0.1226(5) 0.3092(5) 0.0328(14) Uani 1 1 d . . .
O11 O 0.2063(5) 0.2076(6) 0.2664(6) 0.0426(17) Uani 1 1 d . . .
C21 C 0.2374(8) 0.1156(9) 0.2584(9) 0.037(2) Uani 1 1 d . . .
C22 C 0.1471(8) -0.0070(8) 0.1873(8) 0.038(2) Uani 1 1 d . . .
C23 C 0.1799(11) -0.1032(9) 0.2234(10) 0.060(3) Uani 1 1 d . . .
H23A H 0.1762 -0.0867 0.3036 0.090 Uiso 1 1 calc R . .
H23B H 0.2627 -0.1041 0.2161 0.090 Uiso 1 1 calc R . .
H23C H 0.1221 -0.1808 0.1737 0.090 Uiso 1 1 calc R . .
C24 C 0.0183(9) -0.0036(10) 0.1990(10) 0.056(3) Uani 1 1 d . . .
H24A H 0.0141 0.0115 0.2789 0.085 Uiso 1 1 calc R . .
H24B H -0.0407 -0.0800 0.1481 0.085 Uiso 1 1 calc R . .
H24C H -0.0009 0.0601 0.1775 0.085 Uiso 1 1 calc R . .
C25 C 0.1528(10) -0.0307(9) 0.0619(9) 0.054(3) Uani 1 1 d . . .
H25A H 0.2353 -0.0321 0.0541 0.080 Uiso 1 1 calc R . .
H25B H 0.1324 0.0324 0.0403 0.080 Uiso 1 1 calc R . .
H25C H 0.0943 -0.1076 0.0114 0.080 Uiso 1 1 calc R . .

loop_
_atom_site_aniso_label
_atom_site_aniso_U_11
_atom_site_aniso_U_22
_atom_site_aniso_U_33
_atom_site_aniso_U_23
_atom_site_aniso_U_13
_atom_site_aniso_U_12
Ho1 0.0163(2) 0.0218(2) 0.0295(2) 0.00502(18) 0.00623(16) 0.00738(17)
Ho2 0.0162(2) 0.0266(3) 0.0267(2) 0.00738(19) 0.00736(16) 0.00999(17)
O1 0.016(3) 0.023(3) 0.030(3) 0.009(3) 0.007(2) 0.009(2)
N1 0.025(4) 0.032(5) 0.043(5) 0.012(4) 0.007(3) 0.006(3)
C1 0.031(5) 0.031(6) 0.052(6) 0.009(5) 0.015(4) 0.015(4)
C2 0.031(5) 0.032(6) 0.053(6) 0.022(5) 0.010(4) 0.012(4)
O2 0.021(3) 0.024(3) 0.038(3) 0.011(3) 0.007(3) 0.010(3)
C3 0.034(5) 0.039(6) 0.060(7) 0.017(5) 0.008(5) 0.019(5)
C4 0.030(5) 0.046(6) 0.045(6) 0.019(5) 0.018(4) 0.019(5)
O3 0.018(3) 0.035(4) 0.054(4) 0.016(3) 0.015(3) 0.009(3)
C5 0.063(7) 0.039(7) 0.043(6) 0.004(5) 0.006(5) 0.026(6)
O4 0.020(3) 0.026(3) 0.032(3) 0.008(3) 0.002(2) 0.012(3)
O5 0.020(3) 0.037(4) 0.032(3) 0.015(3) 0.008(3) 0.014(3)
C6 0.018(4) 0.023(5) 0.029(5) 0.009(4) 0.010(3) 0.002(3)
C7 0.036(5) 0.042(6) 0.030(5) 0.019(4) 0.013(4) 0.018(5)
C8A 0.071(12) 0.061(12) 0.039(9) 0.022(9) -0.008(8) -0.003(9)
C9A 0.048(9) 0.053(10) 0.051(9) 0.031(8) 0.031(7) 0.034(8)
C10A 0.108(15) 0.136(18) 0.031(8) 0.045(10) 0.042(9) 0.108(14)
O6 0.042(4) 0.024(4) 0.052(4) 0.007(3) 0.022(3) 0.007(3)
O7 0.021(3) 0.036(4) 0.046(4) 0.019(3) 0.010(3) 0.011(3)
C11 0.020(4) 0.031(5) 0.037(5) 0.007(4) 0.007(4) 0.005(4)
C12 0.050(6) 0.041(6) 0.038(5) 0.013(5) 0.015(5) 0.024(5)
O8 0.032(3) 0.039(4) 0.030(3) 0.008(3) 0.005(3) 0.010(3)
O9 0.033(3) 0.045(4) 0.031(3) 0.011(3) 0.013(3) 0.021(3)
C16 0.037(5) 0.023(5) 0.037(5) 0.005(4) 0.014(4) 0.018(4)
C17 0.042(6) 0.050(7) 0.030(5) 0.009(5) 0.011(4) 0.024(5)
O10 0.027(3) 0.026(4) 0.041(4) 0.005(3) 0.006(3) 0.011(3)
O11 0.029(3) 0.030(4) 0.060(4) 0.008(3) 0.002(3) 0.011(3)
C21 0.023(5) 0.035(6) 0.054(6) 0.020(5) 0.006(4) 0.010(4)
C22 0.035(5) 0.022(5) 0.039(5) 0.000(4) 0.001(4) -0.001(4)
C23 0.065(8) 0.031(6) 0.072(8) 0.019(6) 0.009(6) -0.001(6)
C24 0.035(6) 0.045(7) 0.073(8) 0.005(6) 0.018(6) 0.006(5)
C25 0.052(7) 0.035(6) 0.054(7) -0.001(5) 0.018(5) 0.000(5)

loop_
_atom_type_symbol
_atom_type_description
_atom_type_scat_dispersion_real
_atom_type_scat_dispersion_imag
_atom_type_scat_source
C C 0.0033 0.0016 'International Tables Vol C Tables 4.2.6.8 and 6.1.1.4'
H H 0.0000 0.0000 'International Tables Vol C Tables 4.2.6.8 and 6.1.1.4'
N N 0.0061 0.0033 'International Tables Vol C Tables 4.2.6.8 and 6.1.1.4'
O O 0.0106 0.0060 'International Tables Vol C Tables 4.2.6.8 and 6.1.1.4'
Ho Ho -0.2175 4.6783 'International Tables Vol C Tables 4.2.6.8 and 6.1.1.4'

loop_
_geom_angle_atom_site_label_1
_geom_angle_atom_site_label_2
_geom_angle_atom_site_label_3
_geom_angle
_geom_angle_site_symmetry_1
_geom_angle_site_symmetry_3
_geom_angle_publ_flag
O2 Ho1 O6 93.5(2) . 2_666 ?
O2 Ho1 O4 152.2(2) . 2_666 ?
O6 Ho1 O4 97.3(2) 2_666 2_666 ?
O2 Ho1 O1 72.18(19) . . ?
O6 Ho1 O1 134.9(2) 2_666 . ?
O4 Ho1 O1 82.14(18) 2_666 . ?
O2 Ho1 O8 90.3(2) . . ?
O6 Ho1 O8 150.1(2) 2_666 . ?
O4 Ho1 O8 92.8(2) 2_666 . ?
O1 Ho1 O8 74.2(2) . . ?
O2 Ho1 O10 79.2(2) . . ?
O6 Ho1 O10 75.9(2) 2_666 . ?
O4 Ho1 O10 128.22(19) 2_666 . ?
O1 Ho1 O10 137.91(19) . . ?
O8 Ho1 O10 75.8(2) . . ?
O2 Ho1 O11 134.1(2) . . ?
O6 Ho1 O11 76.2(2) 2_666 . ?
O4 Ho1 O11 73.5(2) 2_666 . ?
O1 Ho1 O11 143.3(2) . . ?
O8 Ho1 O11 79.9(2) . . ?
O10 Ho1 O11 54.9(2) . . ?
O2 Ho1 O1 87.49(19) . 2_666 ?
O6 Ho1 O1 71.1(2) 2_666 2_666 ?
O4 Ho1 O1 72.21(18) 2_666 2_666 ?
O1 Ho1 O1 65.9(2) . 2_666 ?
O8 Ho1 O1 138.7(2) . 2_666 ?
O10 Ho1 O1 143.43(19) . 2_666 ?
O11 Ho1 O1 128.3(2) . 2_666 ?
O2 Ho2 O9 94.4(2) . . ?
O2 Ho2 O7 149.3(2) . . ?
O9 Ho2 O7 91.5(2) . . ?
O2 Ho2 O1 73.23(19) . . ?
O9 Ho2 O1 80.0(2) . . ?
O7 Ho2 O1 78.23(19) . . ?
O2 Ho2 O3 135.0(2) . . ?
O9 Ho2 O3 80.5(2) . . ?
O7 Ho2 O3 75.6(2) . . ?
O1 Ho2 O3 146.7(2) . . ?
O2 Ho2 O5 94.55(19) . . ?
O9 Ho2 O5 157.3(2) . . ?
O7 Ho2 O5 91.4(2) . . ?
O1 Ho2 O5 122.63(19) . . ?
O3 Ho2 O5 78.5(2) . . ?
O2 Ho2 O4 75.5(2) . . ?
O9 Ho2 O4 150.73(19) . . ?
O7 Ho2 O4 84.8(2) . . ?
O1 Ho2 O4 70.84(18) . . ?
O3 Ho2 O4 126.0(2) . . ?
O5 Ho2 O4 51.96(18) . . ?
O2 Ho2 N1 67.1(2) . . ?
O9 Ho2 N1 82.6(2) . . ?
O7 Ho2 N1 143.6(2) . . ?
O1 Ho2 N1 135.0(2) . . ?
O3 Ho2 N1 67.9(2) . . ?
O5 Ho2 N1 81.8(2) . . ?
O4 Ho2 N1 116.8(2) . . ?
Ho2 O1 Ho1 101.4(2) . . ?
Ho2 O1 Ho1 106.8(2) . 2_666 ?
Ho1 O1 Ho1 114.1(2) . 2_666 ?
Ho2 O1 H1 111.4 . . ?
Ho1 O1 H1 111.4 . . ?
Ho1 O1 H1 111.4 2_666 . ?
C5 N1 C3 110.2(8) . . ?
C5 N1 C1 108.5(7) . . ?
C3 N1 C1 109.9(7) . . ?
C5 N1 Ho2 116.0(6) . . ?
C3 N1 Ho2 109.1(5) . . ?
C1 N1 Ho2 102.8(5) . . ?
N1 C1 C2 108.3(7) . . ?
N1 C1 H1A 110.0 . . ?
C2 C1 H1A 110.0 . . ?
N1 C1 H1B 110.0 . . ?
C2 C1 H1B 110.0 . . ?
H1A C1 H1B 108.4 . . ?
O2 C2 C1 110.7(7) . . ?
O2 C2 H2A 109.5 . . ?
C1 C2 H2A 109.5 . . ?
O2 C2 H2B 109.5 . . ?
C1 C2 H2B 109.5 . . ?
H2A C2 H2B 108.1 . . ?
C2 O2 Ho2 123.0(5) . . ?
C2 O2 Ho1 126.8(5) . . ?
Ho2 O2 Ho1 106.6(2) . . ?
N1 C3 C4 109.8(7) . . ?
N1 C3 H3A 109.7 . . ?
C4 C3 H3A 109.7 . . ?
N1 C3 H3B 109.7 . . ?
C4 C3 H3B 109.7 . . ?
H3A C3 H3B 108.2 . . ?
O3 C4 C3 106.2(7) . . ?
O3 C4 H4A 110.5 . . ?
C3 C4 H4A 110.5 . . ?
O3 C4 H4B 110.5 . . ?
C3 C4 H4B 110.5 . . ?
H4A C4 H4B 108.7 . . ?
C4 O3 Ho2 120.8(5) . . ?
C4 O3 H3 109(7) . . ?
Ho2 O3 H3 130(7) . . ?
N1 C5 H5A 109.5 . . ?
N1 C5 H5B 109.5 . . ?
H5A C5 H5B 109.5 . . ?
N1 C5 H5C 109.5 . . ?
H5A C5 H5C 109.5 . . ?
H5B C5 H5C 109.5 . . ?
C6 O4 Ho1 156.3(5) . 2_666 ?
C6 O4 Ho2 91.6(5) . . ?
Ho1 O4 Ho2 102.80(19) 2_666 . ?
C6 O5 Ho2 96.3(5) . . ?
O5 C6 O4 118.7(7) . . ?
O5 C6 C7 120.1(7) . . ?
O4 C6 C7 121.1(7) . . ?
C9B C7 C8B 113.3(13) . . ?
C9B C7 C6 112.8(19) . . ?
C8B C7 C6 110.0(14) . . ?
C6 C7 C10A 113.8(8) . . ?
C6 C7 C9A 109.5(8) . . ?
C10A C7 C9A 111.0(8) . . ?
C9B C7 C10B 109.5(13) . . ?
C8B C7 C10B 109.0(12) . . ?
C6 C7 C10B 101.5(17) . . ?
C6 C7 C8A 106.7(8) . . ?
C10A C7 C8A 109.0(9) . . ?
C9A C7 C8A 106.5(8) . . ?
C7 C8A H8A1 109.5 . . ?
C7 C8A H8A2 109.5 . . ?
H8A1 C8A H8A2 109.5 . . ?
C7 C8A H8A3 109.5 . . ?
H8A1 C8A H8A3 109.5 . . ?
H8A2 C8A H8A3 109.5 . . ?
C7 C9A H9A1 109.5 . . ?
C7 C9A H9A2 109.5 . . ?
H9A1 C9A H9A2 109.5 . . ?
C7 C9A H9A3 109.5 . . ?
H9A1 C9A H9A3 109.5 . . ?
H9A2 C9A H9A3 109.5 . . ?
C7 C10A H10A 109.5 . . ?
C7 C10A H10B 109.5 . . ?
H10A C10A H10B 109.5 . . ?
C7 C10A H10C 109.5 . . ?
H10A C10A H10C 109.5 . . ?
H10B C10A H10C 109.5 . . ?
C7 C8B H8B1 109.5 . . ?
C7 C8B H8B2 109.5 . . ?
H8B1 C8B H8B2 109.5 . . ?
C7 C8B H8B3 109.5 . . ?
H8B1 C8B H8B3 109.5 . . ?
H8B2 C8B H8B3 109.5 . . ?
C7 C9B H9B1 109.5 . . ?
C7 C9B H9B2 109.5 . . ?
H9B1 C9B H9B2 109.5 . . ?
C7 C9B H9B3 109.5 . . ?
H9B1 C9B H9B3 109.5 . . ?
H9B2 C9B H9B3 109.5 . . ?
C7 C10B H10D 109.5 . . ?
C7 C10B H10E 109.5 . . ?
H10D C10B H10E 109.5 . . ?
C7 C10B H10F 109.5 . . ?
H10D C10B H10F 109.5 . . ?
H10E C10B H10F 109.5 . . ?
C11 O6 Ho1 131.6(6) . 2_666 ?
C11 O7 Ho2 131.2(5) . . ?
O6 C11 O7 125.1(9) . . ?
O6 C11 C12 115.0(8) . . ?
O7 C11 C12 119.8(8) . . ?
C15B C12 C13B 110.8(11) . . ?
C15A C12 C11 111.7(11) . . ?
C15B C12 C11 114.6(14) . . ?
C13B C12 C11 114.1(12) . . ?
C15A C12 C14A 109.4(10) . . ?
C11 C12 C14A 113.4(13) . . ?
C15A C12 C13A 110.3(10) . . ?
C11 C12 C13A 104.4(10) . . ?
C14A C12 C13A 107.4(10) . . ?
C15B C12 C14B 108.5(11) . . ?
C13B C12 C14B 107.2(11) . . ?
C11 C12 C14B 100.7(13) . . ?
C12 C13A H13A 109.5 . . ?
C12 C13A H13B 109.5 . . ?
H13A C13A H13B 109.5 . . ?
C12 C13A H13C 109.5 . . ?
H13A C13A H13C 109.5 . . ?
H13B C13A H13C 109.5 . . ?
C12 C14A H14A 109.5 . . ?
C12 C14A H14B 109.5 . . ?
H14A C14A H14B 109.5 . . ?
C12 C14A H14C 109.5 . . ?
H14A C14A H14C 109.5 . . ?
H14B C14A H14C 109.5 . . ?
C12 C15A H15A 109.5 . . ?
C12 C15A H15B 109.5 . . ?
H15A C15A H15B 109.5 . . ?
C12 C15A H15C 109.5 . . ?
H15A C15A H15C 109.5 . . ?
H15B C15A H15C 109.5 . . ?
C12 C13B H13D 109.5 . . ?
C12 C13B H13E 109.5 . . ?
H13D C13B H13E 109.5 . . ?
C12 C13B H13F 109.5 . . ?
H13D C13B H13F 109.5 . . ?
H13E C13B H13F 109.5 . . ?
C12 C14B H14D 109.5 . . ?
C12 C14B H14E 109.5 . . ?
H14D C14B H14E 109.5 . . ?
C12 C14B H14F 109.5 . . ?
H14D C14B H14F 109.5 . . ?
H14E C14B H14F 109.5 . . ?
C12 C15B H15D 109.5 . . ?
C12 C15B H15E 109.5 . . ?
H15D C15B H15E 109.5 . . ?
C12 C15B H15F 109.5 . . ?
H15D C15B H15F 109.5 . . ?
H15E C15B H15F 109.5 . . ?
C16 O8 Ho1 138.3(6) . . ?
C16 O9 Ho2 133.6(6) . . ?
O8 C16 O9 123.6(8) . . ?
O8 C16 C17 118.5(8) . . ?
O9 C16 C17 117.8(8) . . ?
C20A C17 C18A 111.9(10) . . ?
C19B C17 C18B 111.7(12) . . ?
C19B C17 C16 110.0(16) . . ?
C20A C17 C16 112.3(11) . . ?
C18A C17 C16 110.1(10) . . ?
C18B C17 C16 108.6(15) . . ?
C20A C17 C19A 110.6(9) . . ?
C18A C17 C19A 107.9(9) . . ?
C16 C17 C19A 103.6(9) . . ?
C19B C17 C20B 109.4(11) . . ?
C18B C17 C20B 107.0(11) . . ?
C16 C17 C20B 110.1(13) . . ?
C17 C18A H18A 109.5 . . ?
C17 C18A H18B 109.5 . . ?
H18A C18A H18B 109.5 . . ?
C17 C18A H18C 109.5 . . ?
H18A C18A H18C 109.5 . . ?
H18B C18A H18C 109.5 . . ?
C17 C19A H19A 109.5 . . ?
C17 C19A H19B 109.5 . . ?
H19A C19A H19B 109.5 . . ?
C17 C19A H19C 109.5 . . ?
H19A C19A H19C 109.5 . . ?
H19B C19A H19C 109.5 . . ?
C17 C20A H20A 109.5 . . ?
C17 C20A H20B 109.5 . . ?
H20A C20A H20B 109.5 . . ?
C17 C20A H20C 109.5 . . ?
H20A C20A H20C 109.5 . . ?
H20B C20A H20C 109.5 . . ?
C17 C18B H18D 109.5 . . ?
C17 C18B H18E 109.5 . . ?
H18D C18B H18E 109.5 . . ?
C17 C18B H18F 109.5 . . ?
H18D C18B H18F 109.5 . . ?
H18E C18B H18F 109.5 . . ?
C17 C19B H19D 109.5 . . ?
C17 C19B H19E 109.5 . . ?
H19D C19B H19E 109.5 . . ?
C17 C19B H19F 109.5 . . ?
H19D C19B H19F 109.5 . . ?
H19E C19B H19F 109.5 . . ?
C17 C20B H20D 109.5 . . ?
C17 C20B H20E 109.5 . . ?
H20D C20B H20E 109.5 . . ?
C17 C20B H20F 109.5 . . ?
H20D C20B H20F 109.5 . . ?
H20E C20B H20F 109.5 . . ?
C21 O10 Ho1 92.0(5) . . ?
C21 O11 Ho1 92.2(5) . . ?
O11 C21 O10 120.9(9) . . ?
O11 C21 C22 120.1(8) . . ?
O10 C21 C22 119.0(8) . . ?
O11 C21 Ho1 60.6(5) . . ?
O10 C21 Ho1 60.3(5) . . ?
C22 C21 Ho1 177.4(7) . . ?
C23 C22 C21 112.0(8) . . ?
C23 C22 C24 110.3(9) . . ?
C21 C22 C24 109.3(8) . . ?
C23 C22 C25 110.4(9) . . ?
C21 C22 C25 105.6(8) . . ?
C24 C22 C25 109.1(8) . . ?
C22 C23 H23A 109.5 . . ?
C22 C23 H23B 109.5 . . ?
H23A C23 H23B 109.5 . . ?
C22 C23 H23C 109.5 . . ?
H23A C23 H23C 109.5 . . ?
H23B C23 H23C 109.5 . . ?
C22 C24 H24A 109.5 . . ?
C22 C24 H24B 109.5 . . ?
H24A C24 H24B 109.5 . . ?
C22 C24 H24C 109.5 . . ?
H24A C24 H24C 109.5 . . ?
H24B C24 H24C 109.5 . . ?
C22 C25 H25A 109.5 . . ?
C22 C25 H25B 109.5 . . ?
H25A C25 H25B 109.5 . . ?
C22 C25 H25C 109.5 . . ?
H25A C25 H25C 109.5 . . ?
H25B C25 H25C 109.5 . . ?

loop_
_geom_bond_atom_site_label_1
_geom_bond_atom_site_label_2
_geom_bond_distance
_geom_bond_site_symmetry_2
_geom_bond_publ_flag
Ho1 O2 2.270(5) . ?
Ho1 O6 2.326(6) 2_666 ?
Ho1 O4 2.350(5) 2_666 ?
Ho1 O1 2.366(5) . ?
Ho1 O8 2.367(6) . ?
Ho1 O10 2.385(6) . ?
Ho1 O11 2.393(6) . ?
Ho1 O1 2.430(5) 2_666 ?
Ho2 O2 2.257(5) . ?
Ho2 O9 2.270(6) . ?
Ho2 O7 2.293(6) . ?
Ho2 O1 2.323(5) . ?
Ho2 O3 2.396(6) . ?
Ho2 O5 2.433(5) . ?
Ho2 O4 2.530(6) . ?
Ho2 N1 2.551(8) . ?
O1 Ho1 2.430(5) 2_666 ?
O1 H1 1.0000 . ?
N1 C5 1.461(12) . ?
N1 C3 1.489(11) . ?
N1 C1 1.493(11) . ?
C1 C2 1.507(12) . ?
C1 H1A 0.9900 . ?
C1 H1B 0.9900 . ?
C2 O2 1.428(10) . ?
C2 H2A 0.9900 . ?
C2 H2B 0.9900 . ?
C3 C4 1.522(13) . ?
C3 H3A 0.9900 . ?
C3 H3B 0.9900 . ?
C4 O3 1.464(11) . ?
C4 H4A 0.9900 . ?
C4 H4B 0.9900 . ?
O3 H3 0.82(9) . ?
C5 H5A 0.9800 . ?
C5 H5B 0.9800 . ?
C5 H5C 0.9800 . ?
O4 C6 1.267(9) . ?
O4 Ho1 2.350(5) 2_666 ?
O5 C6 1.262(10) . ?
C6 C7 1.514(11) . ?
C7 C9B 1.508(15) . ?
C7 C8B 1.512(15) . ?
C7 C10A 1.517(11) . ?
C7 C9A 1.527(11) . ?
C7 C10B 1.553(15) . ?
C7 C8A 1.568(12) . ?
C8A H8A1 0.9800 . ?
C8A H8A2 0.9800 . ?
C8A H8A3 0.9800 . ?
C9A H9A1 0.9800 . ?
C9A H9A2 0.9800 . ?
C9A H9A3 0.9800 . ?
C10A H10A 0.9800 . ?
C10A H10B 0.9800 . ?
C10A H10C 0.9800 . ?
C8B H8B1 0.9800 . ?
C8B H8B2 0.9800 . ?
C8B H8B3 0.9800 . ?
C9B H9B1 0.9800 . ?
C9B H9B2 0.9800 . ?
C9B H9B3 0.9800 . ?
C10B H10D 0.9800 . ?
C10B H10E 0.9800 . ?
C10B H10F 0.9800 . ?
O6 C11 1.256(10) . ?
O6 Ho1 2.326(6) 2_666 ?
O7 C11 1.263(10) . ?
C11 C12 1.525(13) . ?
C12 C15A 1.511(13) . ?
C12 C15B 1.514(14) . ?
C12 C13B 1.515(14) . ?
C12 C14A 1.526(14) . ?
C12 C13A 1.539(13) . ?
C12 C14B 1.551(14) . ?
C13A H13A 0.9800 . ?
C13A H13B 0.9800 . ?
C13A H13C 0.9800 . ?
C14A H14A 0.9800 . ?
C14A H14B 0.9800 . ?
C14A H14C 0.9800 . ?
C15A H15A 0.9800 . ?
C15A H15B 0.9800 . ?
C15A H15C 0.9800 . ?
C13B H13D 0.9800 . ?
C13B H13E 0.9800 . ?
C13B H13F 0.9800 . ?
C14B H14D 0.9800 . ?
C14B H14E 0.9800 . ?
C14B H14F 0.9800 . ?
C15B H15D 0.9800 . ?
C15B H15E 0.9800 . ?
C15B H15F 0.9800 . ?
O8 C16 1.251(10) . ?
O9 C16 1.254(10) . ?
C16 C17 1.545(12) . ?
C17 C19B 1.511(15) . ?
C17 C20A 1.516(13) . ?
C17 C18A 1.520(13) . ?
C17 C18B 1.531(15) . ?
C17 C19A 1.554(12) . ?
C17 C20B 1.565(14) . ?
C18A H18A 0.9800 . ?
C18A H18B 0.9800 . ?
C18A H18C 0.9800 . ?
C19A H19A 0.9800 . ?
C19A H19B 0.9800 . ?
C19A H19C 0.9800 . ?
C20A H20A 0.9800 . ?
C20A H20B 0.9800 . ?
C20A H20C 0.9800 . ?
C18B H18D 0.9800 . ?
C18B H18E 0.9800 . ?
C18B H18F 0.9800 . ?
C19B H19D 0.9800 . ?
C19B H19E 0.9800 . ?
C19B H19F 0.9800 . ?
C20B H20D 0.9800 . ?
C20B H20E 0.9800 . ?
C20B H20F 0.9800 . ?
O10 C21 1.275(10) . ?
O11 C21 1.254(11) . ?
C21 C22 1.527(12) . ?
C22 C23 1.521(13) . ?
C22 C24 1.532(13) . ?
C22 C25 1.535(13) . ?
C23 H23A 0.9800 . ?
C23 H23B 0.9800 . ?
C23 H23C 0.9800 . ?
C24 H24A 0.9800 . ?
C24 H24B 0.9800 . ?
C24 H24C 0.9800 . ?
C25 H25A 0.9800 . ?
C25 H25B 0.9800 . ?
C25 H25C 0.9800 . ?

loop_
_geom_hbond_atom_site_label_D
_geom_hbond_atom_site_label_H
_geom_hbond_atom_site_label_A
_geom_hbond_distance_DH
_geom_hbond_distance_HA
_geom_hbond_distance_DA
_geom_hbond_angle_DHA
_geom_hbond_site_symmetry_A
O3 H3 O5 0.82(9) 2.00(10) 2.786(8) 161(10) 2_766
